data_1503158
loop_
_publ_author_name
'Kelley, Brandon T.'
'Joulli\'e, Madeleine M'

_publ_section_title
;
 Ring opening of a trisubstituted aziridine with amines: regio- and
 stereoselective formation of substituted 1,2-diamines.
;
_journal_issue 19
_journal_name_full 'Organic letters'
_journal_page_first 4244
_journal_page_last 4247
_journal_paper_doi 10.1021/ol101584z
_journal_volume 12
_journal_year 2010
_chemical_formula_sum 'C22 H35 N3 O6 S Si'
_chemical_formula_weight 497.68
_space_group_IT_number 5
_symmetry_cell_setting monoclinic
_symmetry_Int_Tables_number 5
_symmetry_space_group_name_Hall 'C 2y'
_symmetry_space_group_name_H-M 'C 1 2 1'
_atom_sites_solution_hydrogens geom
_atom_sites_solution_primary direct
_audit_creation_method SHELXL-97
_cell_angle_alpha 90.00
_cell_angle_beta 110.163(4)
_cell_angle_gamma 90.00
_cell_formula_units_Z 8
_cell_length_a 31.131(3)
_cell_length_b 7.8050(7)
_cell_length_c 22.844(2)
_cell_measurement_temperature 143(1)
_cell_volume 5210.4(8)
_computing_data_collection 'Bruker APEX2'
_computing_data_reduction 'Bruker SAINT'
_computing_structure_refinement 'SHELXL-97 (Sheldrick, 2008)'
_computing_structure_solution 'SHELXS-97 (Sheldrick, 2008)'
_diffrn_ambient_temperature 143(1)
_diffrn_measured_fraction_theta_full 0.993
_diffrn_measured_fraction_theta_max 0.993
_diffrn_measurement_device 'CCD Area Detector'
_diffrn_measurement_device_type 'Bruker APEXII'
_diffrn_measurement_method 'phi and omega scans'
_diffrn_radiation_monochromator graphite
_diffrn_radiation_source 'sealed tube'
_diffrn_radiation_type MoK\a
_diffrn_radiation_wavelength 0.71073
_diffrn_reflns_av_R_equivalents 0.0286
_diffrn_reflns_av_sigmaI/netI 0.0258
_diffrn_reflns_limit_h_max 36
_diffrn_reflns_limit_h_min -36
_diffrn_reflns_limit_k_max 9
_diffrn_reflns_limit_k_min -9
_diffrn_reflns_limit_l_max 27
_diffrn_reflns_limit_l_min -26
_diffrn_reflns_number 35389
_diffrn_reflns_theta_full 25.05
_diffrn_reflns_theta_max 25.05
_diffrn_reflns_theta_min 1.93
_exptl_absorpt_coefficient_mu 0.210
_exptl_absorpt_correction_T_max 0.7452
_exptl_absorpt_correction_T_min 0.6839
_exptl_absorpt_correction_type multi-scan
_exptl_absorpt_process_details '(SADABS; Sheldrick, 2007)'
_exptl_crystal_density_diffrn 1.269
_exptl_crystal_density_method 'not measured'
_exptl_crystal_F_000 2128
_exptl_crystal_size_max 0.44
_exptl_crystal_size_mid 0.20
_exptl_crystal_size_min 0.18
_refine_diff_density_max 0.364
_refine_diff_density_min -0.416
_refine_diff_density_rms 0.126
_refine_ls_abs_structure_details 'Flack H D (1983), Acta Cryst. A39, 876-881'
_refine_ls_abs_structure_Flack 0.00(4)
_refine_ls_extinction_method none
_refine_ls_goodness_of_fit_ref 1.114
_refine_ls_hydrogen_treatment constr
_refine_ls_matrix_type full
_refine_ls_number_parameters 608
_refine_ls_number_reflns 9163
_refine_ls_number_restraints 1
_refine_ls_restrained_S_all 1.114
_refine_ls_R_factor_all 0.0288
_refine_ls_R_factor_gt 0.0249
_refine_ls_shift/su_max 0.005
_refine_ls_shift/su_mean 0.000
_refine_ls_structure_factor_coef Fsqd
_refine_ls_weighting_details 'calc w=1/[\s^2^(Fo^2^)+(0.0501P)^2^+0.2679P] where P=(Fo^2^+2Fc^2^)/3'
_refine_ls_weighting_scheme calc
_refine_ls_wR_factor_gt 0.0677
_refine_ls_wR_factor_ref 0.0760
_reflns_number_gt 8717
_reflns_number_total 9163
_reflns_threshold_expression >2sigma(I)
_cod_data_source_file ol101584z_si_004.cif
_cod_data_source_block shelxl
_cod_depositor_comments
;
The following automatic conversions were performed:
'_atom_site_symetry_multiplicity' tag replaced with
'_atom_site_symmetry_multiplicity'.

Automatic conversion script
Id: cif_correct_tags 1440 2010-10-19 06:21:57Z saulius 
;
_cod_original_cell_volume 5210.5(8)
_cod_original_sg_symbol_H-M 'C 2      '
_cod_database_code 1503158

loop_
_symmetry_equiv_pos_as_xyz
'x, y, z'
'-x, y, -z'
'x+1/2, y+1/2, z'
'-x+1/2, y+1/2, -z'

loop_
_atom_site_label
_atom_site_type_symbol
_atom_site_fract_x
_atom_site_fract_y
_atom_site_fract_z
_atom_site_U_iso_or_equiv
_atom_site_adp_type
_atom_site_occupancy
_atom_site_symmetry_multiplicity
_atom_site_calc_flag
_atom_site_refinement_flags
C1 C 0.65648(6) 0.5680(2) 0.26046(9) 0.0265(4) Uani 1 1 d .
H1a H 0.6317 0.6495 0.2536 0.035 Uiso 1 1 calc R
H1b H 0.6605 0.5471 0.2208 0.035 Uiso 1 1 calc R
C2 C 0.69972(6) 0.6415(3) 0.30573(9) 0.0319(4) Uani 1 1 d .
H2a H 0.7065 0.7496 0.2899 0.042 Uiso 1 1 calc R
H2b H 0.6956 0.6634 0.3453 0.042 Uiso 1 1 calc R
C3 C 0.72724(6) 0.3670(3) 0.33824(9) 0.0329(4) Uani 1 1 d .
H3a H 0.7244 0.3853 0.3787 0.044 Uiso 1 1 calc R
H3b H 0.7524 0.2882 0.3436 0.044 Uiso 1 1 calc R
C4 C 0.68344(6) 0.2883(2) 0.29453(8) 0.0278(4) Uani 1 1 d .
H4a H 0.6869 0.2622 0.2549 0.037 Uiso 1 1 calc R
H4b H 0.6772 0.1821 0.3122 0.037 Uiso 1 1 calc R
C5 C 0.59987(5) 0.3359(2) 0.24471(7) 0.0212(3) Uani 1 1 d .
C6 C 0.59693(6) 0.3251(2) 0.17801(8) 0.0259(4) Uani 1 1 d .
C7 C 0.59526(7) 0.3225(3) 0.12565(9) 0.0400(5) Uani 1 1 d .
H7 H 0.5939 0.3205 0.0844 0.053 Uiso 1 1 calc R
C8 C 0.59264(6) 0.1575(2) 0.26765(8) 0.0269(4) Uani 1 1 d .
H8a H 0.6147 0.0795 0.2619 0.040 Uiso 1 1 calc R
H8b H 0.5623 0.1181 0.2443 0.040 Uiso 1 1 calc R
H8c H 0.5964 0.1631 0.3111 0.040 Uiso 1 1 calc R
C9 C 0.56088(5) 0.4582(2) 0.24714(7) 0.0188(3) Uani 1 1 d .
H9 H 0.5658 0.5700 0.2310 0.025 Uiso 1 1 calc R
C10 C 0.51344(5) 0.3933(2) 0.20623(8) 0.0217(4) Uani 1 1 d .
H10a H 0.5146 0.3533 0.1666 0.029 Uiso 1 1 calc R
H10b H 0.5045 0.2977 0.2267 0.029 Uiso 1 1 calc R
C11 C 0.43696(8) 0.4247(3) 0.06682(10) 0.0495(6) Uani 1 1 d .
H11a H 0.4648 0.4048 0.0587 0.074 Uiso 1 1 calc R
H11b H 0.4134 0.4605 0.0291 0.074 Uiso 1 1 calc R
H11c H 0.4277 0.3209 0.0816 0.074 Uiso 1 1 calc R
C12 C 0.39159(6) 0.6465(3) 0.13811(12) 0.0475(6) Uani 1 1 d .
H12a H 0.3785 0.5434 0.1475 0.071 Uiso 1 1 calc R
H12b H 0.3709 0.6964 0.1006 0.071 Uiso 1 1 calc R
H12c H 0.3970 0.7262 0.1719 0.071 Uiso 1 1 calc R
C13 C 0.47244(6) 0.7919(3) 0.10437(8) 0.0293(4) Uani 1 1 d .
C14 C 0.51743(7) 0.7462(3) 0.09455(11) 0.0454(6) Uani 1 1 d .
H14a H 0.5307 0.8480 0.0844 0.068 Uiso 1 1 calc R
H14b H 0.5114 0.6652 0.0611 0.068 Uiso 1 1 calc R
H14c H 0.5383 0.6968 0.1321 0.068 Uiso 1 1 calc R
C15 C 0.48200(7) 0.9255(3) 0.15583(10) 0.0438(5) Uani 1 1 d .
H15a H 0.4961 1.0241 0.1449 0.066 Uiso 1 1 calc R
H15b H 0.5022 0.8780 0.1942 0.066 Uiso 1 1 calc R
H15c H 0.4538 0.9587 0.1608 0.066 Uiso 1 1 calc R
C16 C 0.43902(7) 0.8659(3) 0.04318(9) 0.0395(5) Uani 1 1 d .
H16a H 0.4105 0.8931 0.0485 0.059 Uiso 1 1 calc R
H16b H 0.4338 0.7828 0.0105 0.059 Uiso 1 1 calc R
H16c H 0.4518 0.9679 0.0324 0.059 Uiso 1 1 calc R
C17 C 0.62487(5) 0.6381(2) 0.40852(7) 0.0178(3) Uani 1 1 d .
C18 C 0.65218(5) 0.7750(2) 0.43823(7) 0.0192(3) Uani 1 1 d .
C19 C 0.69426(6) 0.7531(2) 0.48503(8) 0.0230(4) Uani 1 1 d .
H19 H 0.7121 0.8475 0.5031 0.031 Uiso 1 1 calc R
C20 C 0.70928(5) 0.5894(2) 0.50439(7) 0.0233(4) Uani 1 1 d .
H20 H 0.7371 0.5725 0.5364 0.031 Uiso 1 1 calc R
C21 C 0.68268(6) 0.4508(2) 0.47584(8) 0.0232(4) Uani 1 1 d .
H21 H 0.6927 0.3404 0.4890 0.031 Uiso 1 1 calc R
C22 C 0.64117(5) 0.4743(2) 0.42781(8) 0.0205(4) Uani 1 1 d .
H22 H 0.6241 0.3794 0.4084 0.027 Uiso 1 1 calc R
N1 N 0.64477(4) 0.40755(19) 0.28444(6) 0.0212(3) Uani 1 1 d .
N2 N 0.56067(4) 0.48331(18) 0.31066(6) 0.0194(3) Uani 1 1 d .
N3 N 0.63791(5) 0.95445(19) 0.42331(6) 0.0235(3) Uani 1 1 d .
O1 O 0.73708(4) 0.52566(18) 0.31500(6) 0.0328(3) Uani 1 1 d .
O2 O 0.48072(4) 0.52581(16) 0.19576(5) 0.0250(3) Uani 1 1 d .
O3 O 0.53723(4) 0.69314(17) 0.37458(5) 0.0253(3) Uani 1 1 d .
O4 O 0.57883(4) 0.79145(15) 0.30525(5) 0.0243(3) Uani 1 1 d .
O5 O 0.59946(4) 0.99629(17) 0.42071(6) 0.0328(3) Uani 1 1 d .
O6 O 0.66636(5) 1.05356(17) 0.41664(6) 0.0378(3) Uani 1 1 d .
S1 S 0.571152(12) 0.66542(5) 0.346154(18) 0.01795(9) Uani 1 1 d .
Si1 Si 0.446531(15) 0.59539(6) 0.12717(2) 0.02413(11) Uani 1 1 d .
C1' C 0.91217(6) 0.8394(2) 0.28112(8) 0.0247(4) Uani 1 1 d .
H1a' H 0.8868 0.9183 0.2740 0.033 Uiso 1 1 calc R
H1b' H 0.9187 0.8300 0.2427 0.033 Uiso 1 1 calc R
C2' C 0.95354(5) 0.9082(3) 0.33196(9) 0.0287(4) Uani 1 1 d .
H2a' H 0.9611 1.0203 0.3200 0.038 Uiso 1 1 calc R
H2b' H 0.9465 0.9214 0.3699 0.038 Uiso 1 1 calc R
C3' C 0.98077(6) 0.6323(3) 0.36054(8) 0.0289(4) Uani 1 1 d .
H3a' H 0.9747 0.6407 0.3993 0.038 Uiso 1 1 calc R
H3b' H 1.0067 0.5561 0.3674 0.038 Uiso 1 1 calc R
C4' C 0.93920(5) 0.5569(2) 0.31059(8) 0.0259(4) Uani 1 1 d .
H4a' H 0.9459 0.5406 0.2725 0.034 Uiso 1 1 calc R
H4b' H 0.9322 0.4459 0.3241 0.034 Uiso 1 1 calc R
C5' C 0.85694(5) 0.6003(2) 0.25106(7) 0.0197(3) Uani 1 1 d .
C6' C 0.86065(6) 0.6025(2) 0.18743(8) 0.0254(4) Uani 1 1 d .
C7' C 0.86402(6) 0.6138(3) 0.13782(9) 0.0376(5) Uani 1 1 d .
H7' H 0.8667 0.6228 0.0986 0.050 Uiso 1 1 calc R
C8' C 0.84821(6) 0.4171(2) 0.26833(8) 0.0259(4) Uani 1 1 d .
H8a' H 0.8721 0.3432 0.2655 0.039 Uiso 1 1 calc R
H8b' H 0.8192 0.3779 0.2401 0.039 Uiso 1 1 calc R
H8c' H 0.8478 0.4154 0.3102 0.039 Uiso 1 1 calc R
C9' C 0.81538(5) 0.7168(2) 0.24769(7) 0.0180(3) Uani 1 1 d .
H9' H 0.8214 0.8318 0.2352 0.024 Uiso 1 1 calc R
C10' C 0.77037(5) 0.6524(2) 0.19951(8) 0.0225(4) Uani 1 1 d .
H10a' H 0.7748 0.6280 0.1603 0.030 Uiso 1 1 calc R
H10b' H 0.7608 0.5477 0.2143 0.030 Uiso 1 1 calc R
C11' C 0.68742(8) 0.6611(3) 0.06596(10) 0.0505(6) Uani 1 1 d .
H11a' H 0.7147 0.6336 0.0572 0.076 Uiso 1 1 calc R
H11b' H 0.6636 0.6939 0.0280 0.076 Uiso 1 1 calc R
H11c' H 0.6777 0.5628 0.0834 0.076 Uiso 1 1 calc R
C12' C 0.64643(6) 0.8991(3) 0.13804(11) 0.0440(5) Uani 1 1 d .
H12a' H 0.6329 0.7972 0.1476 0.066 Uiso 1 1 calc R
H12b' H 0.6252 0.9528 0.1018 0.066 Uiso 1 1 calc R
H12c' H 0.6538 0.9768 0.1727 0.066 Uiso 1 1 calc R
C13' C 0.72337(6) 1.0324(3) 0.09368(9) 0.0369(5) Uani 1 1 d .
C14' C 0.76809(8) 0.9837(4) 0.08401(14) 0.0718(9) Uani 1 1 d .
H14a' H 0.7622 0.8952 0.0531 0.108 Uiso 1 1 calc R
H14b' H 0.7897 0.9430 0.1226 0.108 Uiso 1 1 calc R
H14c' H 0.7804 1.0824 0.0703 0.108 Uiso 1 1 calc R
C15' C 0.73280(10) 1.1769(3) 0.14177(11) 0.0623(7) Uani 1 1 d .
H15a' H 0.7528 1.1359 0.1814 0.094 Uiso 1 1 calc R
H15b' H 0.7045 1.2141 0.1456 0.094 Uiso 1 1 calc R
H15c' H 0.7470 1.2712 0.1285 0.094 Uiso 1 1 calc R
C16' C 0.68900(8) 1.0961(4) 0.03177(11) 0.0563(7) Uani 1 1 d .
H16a' H 0.7005 1.1986 0.0192 0.084 Uiso 1 1 calc R
H16b' H 0.6603 1.1201 0.0370 0.084 Uiso 1 1 calc R
H16c' H 0.6847 1.0095 0.0004 0.084 Uiso 1 1 calc R
C17' C 0.86456(5) 0.9149(2) 0.40877(7) 0.0189(3) Uani 1 1 d .
C18' C 0.88748(6) 0.7760(2) 0.44374(8) 0.0209(4) Uani 1 1 d .
C19' C 0.92874(6) 0.7953(2) 0.49248(8) 0.0235(4) Uani 1 1 d .
H19' H 0.9441 0.6998 0.5141 0.031 Uiso 1 1 calc R
C20' C 0.94670(6) 0.9559(2) 0.50856(8) 0.0254(4) Uani 1 1 d .
H20' H 0.9739 0.9700 0.5419 0.034 Uiso 1 1 calc R
C21' C 0.92439(6) 1.0965(2) 0.47530(8) 0.0251(4) Uani 1 1 d .
H21' H 0.9364 1.2057 0.4864 0.033 Uiso 1 1 calc R
C22' C 0.88392(6) 1.0753(2) 0.42516(8) 0.0224(4) Uani 1 1 d .
H22' H 0.8696 1.1705 0.4022 0.030 Uiso 1 1 calc R
N1' N 0.89935(4) 0.67092(18) 0.29814(6) 0.0193(3) Uani 1 1 d .
N2' N 0.80977(4) 0.73011(18) 0.30864(6) 0.0188(3) Uani 1 1 d .
N3' N 0.86915(5) 0.6015(2) 0.43338(7) 0.0285(3) Uani 1 1 d .
O1' O 0.99210(4) 0.79733(17) 0.34376(6) 0.0286(3) Uani 1 1 d .
O2' O 0.73652(4) 0.78027(16) 0.19062(5) 0.0254(3) Uani 1 1 d .
O3' O 0.77582(4) 0.91350(19) 0.36931(6) 0.0333(3) Uani 1 1 d .
O4' O 0.81562(4) 1.04629(16) 0.30403(5) 0.0301(3) Uani 1 1 d .
O5' O 0.82928(5) 0.57992(19) 0.42992(6) 0.0399(3) Uani 1 1 d .
O6' O 0.89551(5) 0.48693(17) 0.43115(7) 0.0427(4) Uani 1 1 d .
S1' S 0.811775(13) 0.90993(5) 0.343747(18) 0.02073(10) Uani 1 1 d .
Si1' Si 0.699468(15) 0.84194(6) 0.12264(2) 0.02436(11) Uani 1 1 d .
H2 H 0.5402 0.4142 0.3219 0.030 Uiso 1 1 d .
H2' H 0.7900 0.6618 0.3185 0.030 Uiso 1 1 d .

loop_
_atom_site_aniso_label
_atom_site_aniso_U_11
_atom_site_aniso_U_22
_atom_site_aniso_U_33
_atom_site_aniso_U_23
_atom_site_aniso_U_13
_atom_site_aniso_U_12
C1 0.0225(8) 0.0256(10) 0.0334(10) 0.0034(8) 0.0122(7) -0.0025(7)
C2 0.0221(9) 0.0342(11) 0.0413(10) -0.0033(9) 0.0135(8) -0.0060(8)
C3 0.0210(8) 0.0423(12) 0.0340(10) 0.0109(9) 0.0079(8) -0.0010(8)
C4 0.0217(9) 0.0295(10) 0.0319(10) 0.0080(8) 0.0086(7) 0.0033(8)
C5 0.0191(8) 0.0237(9) 0.0192(8) 0.0014(7) 0.0047(7) -0.0018(7)
C6 0.0234(8) 0.0252(9) 0.0269(10) -0.0008(7) 0.0059(7) 0.0037(8)
C7 0.0449(12) 0.0497(13) 0.0268(11) -0.0020(9) 0.0142(9) 0.0073(10)
C8 0.0235(8) 0.0211(9) 0.0322(9) 0.0011(8) 0.0044(7) -0.0010(7)
C9 0.0161(7) 0.0224(8) 0.0164(7) 0.0005(7) 0.0038(6) -0.0030(6)
C10 0.0173(8) 0.0240(9) 0.0208(8) -0.0021(7) 0.0027(6) -0.0015(7)
C11 0.0595(14) 0.0383(12) 0.0324(11) -0.0090(10) -0.0076(10) 0.0036(12)
C12 0.0205(9) 0.0552(14) 0.0664(15) 0.0211(12) 0.0143(9) 0.0066(10)
C13 0.0232(9) 0.0351(11) 0.0282(9) 0.0038(8) 0.0071(7) -0.0007(8)
C14 0.0308(10) 0.0627(15) 0.0470(12) 0.0231(11) 0.0188(9) 0.0062(10)
C15 0.0462(12) 0.0309(11) 0.0443(12) -0.0010(10) 0.0029(10) -0.0109(10)
C16 0.0345(10) 0.0452(13) 0.0353(11) 0.0118(10) 0.0078(9) 0.0034(9)
C17 0.0170(7) 0.0225(9) 0.0140(7) 0.0014(6) 0.0054(6) 0.0004(7)
C18 0.0200(8) 0.0205(9) 0.0178(8) 0.0012(7) 0.0076(7) -0.0011(7)
C19 0.0197(8) 0.0272(9) 0.0213(8) -0.0012(7) 0.0061(7) -0.0040(7)
C20 0.0191(8) 0.0292(10) 0.0201(8) 0.0025(7) 0.0047(7) 0.0018(7)
C21 0.0242(8) 0.0235(9) 0.0227(8) 0.0043(7) 0.0091(7) 0.0041(7)
C22 0.0198(8) 0.0210(9) 0.0211(8) 0.0000(7) 0.0073(7) -0.0019(7)
N1 0.0152(6) 0.0239(7) 0.0235(7) 0.0023(6) 0.0053(5) -0.0016(6)
N2 0.0180(7) 0.0220(7) 0.0182(7) 0.0003(6) 0.0060(5) -0.0056(6)
N3 0.0261(8) 0.0213(8) 0.0182(7) -0.0025(6) 0.0016(6) -0.0006(6)
O1 0.0183(6) 0.0402(8) 0.0417(8) 0.0039(6) 0.0125(5) -0.0046(6)
O2 0.0206(6) 0.0309(7) 0.0219(6) -0.0018(5) 0.0053(5) 0.0026(5)
O3 0.0189(5) 0.0307(7) 0.0259(6) -0.0027(5) 0.0072(5) 0.0008(5)
O4 0.0268(6) 0.0213(6) 0.0210(6) 0.0019(5) 0.0033(5) -0.0025(5)
O5 0.0305(7) 0.0291(7) 0.0363(7) -0.0049(6) 0.0082(6) 0.0070(6)
O6 0.0354(7) 0.0261(7) 0.0448(8) 0.0066(6) 0.0047(6) -0.0096(6)
S1 0.01546(18) 0.0188(2) 0.01773(19) 0.00040(15) 0.00339(15) -0.00106(16)
Si1 0.0174(2) 0.0275(3) 0.0232(2) -0.0009(2) 0.00142(19) -0.00089(19)
C1' 0.0198(8) 0.0257(9) 0.0283(9) 0.0032(8) 0.0080(7) -0.0034(7)
C2' 0.0186(8) 0.0313(10) 0.0359(10) -0.0030(8) 0.0089(7) -0.0066(8)
C3' 0.0175(8) 0.0374(11) 0.0291(9) 0.0028(8) 0.0044(7) 0.0000(8)
C4' 0.0170(8) 0.0282(10) 0.0294(9) 0.0001(8) 0.0039(7) 0.0017(7)
C5' 0.0164(8) 0.0237(8) 0.0169(8) -0.0026(7) 0.0032(6) -0.0017(7)
C6' 0.0193(8) 0.0301(10) 0.0249(9) -0.0068(8) 0.0052(7) 0.0008(7)
C7' 0.0348(10) 0.0552(14) 0.0234(10) -0.0034(9) 0.0108(8) 0.0030(10)
C8' 0.0227(8) 0.0217(9) 0.0299(9) -0.0035(8) 0.0047(7) -0.0011(8)
C9' 0.0163(7) 0.0205(8) 0.0168(7) -0.0023(7) 0.0051(6) -0.0025(7)
C10' 0.0166(8) 0.0287(10) 0.0193(8) -0.0045(7) 0.0025(6) 0.0006(7)
C11' 0.0506(13) 0.0435(13) 0.0354(11) -0.0119(10) -0.0135(10) 0.0052(11)
C12' 0.0238(9) 0.0524(14) 0.0563(13) 0.0181(12) 0.0144(9) 0.0099(10)
C13' 0.0298(10) 0.0462(12) 0.0299(10) 0.0104(9) 0.0044(8) -0.0068(9)
C14' 0.0465(14) 0.098(2) 0.0804(19) 0.0341(18) 0.0346(14) -0.0011(15)
C15' 0.0837(18) 0.0375(13) 0.0512(14) 0.0034(11) 0.0047(13) -0.0267(14)
C16' 0.0517(13) 0.0662(17) 0.0397(12) 0.0241(12) 0.0014(11) -0.0117(13)
C17' 0.0175(7) 0.0227(8) 0.0161(7) -0.0024(7) 0.0054(6) -0.0016(7)
C18' 0.0246(9) 0.0200(9) 0.0197(8) -0.0010(7) 0.0099(7) -0.0002(7)
C19' 0.0232(8) 0.0269(9) 0.0191(8) 0.0020(7) 0.0054(7) 0.0055(7)
C20' 0.0172(8) 0.0375(11) 0.0196(8) -0.0061(8) 0.0039(7) -0.0007(7)
C21' 0.0248(9) 0.0241(9) 0.0261(9) -0.0064(8) 0.0083(7) -0.0038(8)
C22' 0.0246(8) 0.0200(9) 0.0221(9) -0.0014(7) 0.0074(7) 0.0002(7)
N1' 0.0132(6) 0.0228(7) 0.0198(7) -0.0013(6) 0.0029(5) -0.0014(6)
N2' 0.0170(6) 0.0212(7) 0.0183(7) -0.0023(6) 0.0064(5) -0.0045(6)
N3' 0.0390(9) 0.0231(8) 0.0200(7) 0.0028(6) 0.0056(7) -0.0044(7)
O1' 0.0156(6) 0.0363(8) 0.0338(7) 0.0009(6) 0.0082(5) -0.0042(5)
O2' 0.0190(6) 0.0341(7) 0.0209(6) -0.0029(5) 0.0039(5) 0.0054(5)
O3' 0.0199(6) 0.0465(8) 0.0335(7) -0.0140(6) 0.0093(5) 0.0005(6)
O4' 0.0361(7) 0.0217(6) 0.0227(6) 0.0008(5) -0.0025(5) 0.0019(6)
O5' 0.0407(8) 0.0400(9) 0.0348(7) 0.0048(7) 0.0076(6) -0.0191(7)
O6' 0.0609(10) 0.0206(7) 0.0401(8) 0.0021(6) 0.0091(7) 0.0053(7)
S1' 0.01686(19) 0.0223(2) 0.01968(19) -0.00398(17) 0.00198(15) 0.00162(17)
Si1' 0.0167(2) 0.0286(3) 0.0230(2) -0.0011(2) 0.00063(18) 0.00033(19)

loop_
_atom_type_symbol
_atom_type_description
_atom_type_scat_dispersion_real
_atom_type_scat_dispersion_imag
_atom_type_scat_source
C C 0.0033 0.0016 'International Tables Vol C Tables 4.2.6.8 and 6.1.1.4'
H H 0.0000 0.0000 'International Tables Vol C Tables 4.2.6.8 and 6.1.1.4'
N N 0.0061 0.0033 'International Tables Vol C Tables 4.2.6.8 and 6.1.1.4'
O O 0.0106 0.0060 'International Tables Vol C Tables 4.2.6.8 and 6.1.1.4'
S S 0.1246 0.1234 'International Tables Vol C Tables 4.2.6.8 and 6.1.1.4'
Si Si 0.0817 0.0704 'International Tables Vol C Tables 4.2.6.8 and 6.1.1.4'

loop_
_geom_angle_atom_site_label_1
_geom_angle_atom_site_label_2
_geom_angle_atom_site_label_3
_geom_angle
N1 C1 C2 110.47(15)
O1 C2 C1 110.54(16)
O1 C3 C4 111.59(15)
N1 C4 C3 110.35(16)
N1 C5 C6 110.91(13)
N1 C5 C8 110.55(13)
C6 C5 C8 109.44(15)
N1 C5 C9 109.08(13)
C6 C5 C9 107.17(13)
C8 C5 C9 109.64(13)
C7 C6 C5 177.6(2)
N2 C9 C10 108.35(12)
N2 C9 C5 112.71(13)
C10 C9 C5 111.93(13)
O2 C10 C9 110.34(14)
C15 C13 C14 109.07(17)
C15 C13 C16 109.62(17)
C14 C13 C16 108.65(15)
C15 C13 Si1 109.38(13)
C14 C13 Si1 110.46(14)
C16 C13 Si1 109.64(13)
C18 C17 C22 117.25(14)
C18 C17 S1 122.83(13)
C22 C17 S1 119.90(12)
C19 C18 C17 122.61(15)
C19 C18 N3 115.13(15)
C17 C18 N3 122.24(14)
C20 C19 C18 119.13(16)
C19 C20 C21 119.48(15)
C20 C21 C22 120.82(16)
C21 C22 C17 120.67(16)
C1 N1 C4 107.65(13)
C1 N1 C5 113.35(13)
C4 N1 C5 113.72(14)
C9 N2 S1 123.11(11)
O5 N3 O6 124.29(15)
O5 N3 C18 118.51(15)
O6 N3 C18 117.14(14)
C3 O1 C2 109.70(13)
C10 O2 Si1 126.29(10)
O4 S1 O3 120.42(8)
O4 S1 N2 109.12(7)
O3 S1 N2 107.91(7)
O4 S1 C17 106.24(7)
O3 S1 C17 106.75(7)
N2 S1 C17 105.41(7)
O2 Si1 C12 105.38(9)
O2 Si1 C11 110.63(8)
C12 Si1 C11 109.46(12)
O2 Si1 C13 109.37(7)
C12 Si1 C13 111.33(10)
C11 Si1 C13 110.55(11)
N1' C1' C2' 110.74(14)
O1' C2' C1' 111.71(15)
O1' C3' C4' 111.99(15)
N1' C4' C3' 110.75(15)
N1' C5' C6' 110.51(13)
N1' C5' C8' 110.54(13)
C6' C5' C8' 109.91(14)
N1' C5' C9' 109.44(13)
C6' C5' C9' 106.58(13)
C8' C5' C9' 109.78(13)
C7' C6' C5' 176.3(2)
N2' C9' C10' 109.01(12)
N2' C9' C5' 111.25(13)
C10' C9' C5' 112.35(13)
O2' C10' C9' 108.79(14)
C15' C13' C14' 109.1(2)
C15' C13' C16' 108.9(2)
C14' C13' C16' 109.15(19)
C15' C13' Si1' 109.31(14)
C14' C13' Si1' 110.12(17)
C16' C13' Si1' 110.22(15)
C22' C17' C18' 117.45(14)
C22' C17' S1' 115.63(13)
C18' C17' S1' 126.92(13)
C19' C18' C17' 121.76(16)
C19' C18' N3' 115.61(15)
C17' C18' N3' 122.60(15)
C20' C19' C18' 119.59(16)
C19' C20' C21' 119.94(15)
C20' C21' C22' 120.02(16)
C17' C22' C21' 121.18(16)
C1' N1' C4' 107.77(13)
C1' N1' C5' 113.25(12)
C4' N1' C5' 113.16(13)
C9' N2' S1' 122.65(11)
O6' N3' O5' 124.98(16)
O6' N3' C18' 117.11(15)
O5' N3' C18' 117.85(15)
C3' O1' C2' 109.22(12)
C10' O2' Si1' 125.72(10)
O3' S1' O4' 119.55(8)
O3' S1' N2' 108.64(8)
O4' S1' N2' 109.30(7)
O3' S1' C17' 106.48(7)
O4' S1' C17' 104.82(8)
N2' S1' C17' 107.39(8)
O2' Si1' C12' 105.65(8)
O2' Si1' C11' 109.87(8)
C12' Si1' C11' 109.52(11)
O2' Si1' C13' 109.11(8)
C12' Si1' C13' 111.23(10)
C11' Si1' C13' 111.30(11)

loop_
_geom_bond_atom_site_label_1
_geom_bond_atom_site_label_2
_geom_bond_distance
C1 N1 1.463(2)
C1 C2 1.500(2)
C2 O1 1.430(2)
C3 O1 1.422(2)
C3 C4 1.515(2)
C4 N1 1.476(2)
C5 N1 1.488(2)
C5 C6 1.497(2)
C5 C8 1.531(2)
C5 C9 1.560(2)
C6 C7 1.179(3)
C9 N2 1.466(2)
C9 C10 1.536(2)
C10 O2 1.413(2)
C11 Si1 1.866(2)
C12 Si1 1.855(2)
C13 C15 1.522(3)
C13 C14 1.535(3)
C13 C16 1.538(3)
C13 Si1 1.888(2)
C17 C18 1.388(2)
C17 C22 1.390(2)
C17 S1 1.7972(16)
C18 C19 1.387(2)
C18 N3 1.474(2)
C19 C20 1.380(3)
C20 C21 1.382(3)
C21 C22 1.389(2)
N2 S1 1.6130(14)
N3 O5 1.2223(19)
N3 O6 1.224(2)
O2 Si1 1.6532(12)
O3 S1 1.4340(12)
O4 S1 1.4324(12)
C1' N1' 1.465(2)
C1' C2' 1.505(2)
C2' O1' 1.428(2)
C3' O1' 1.423(2)
C3' C4' 1.518(2)
C4' N1' 1.473(2)
C5' N1' 1.4915(19)
C5' C6' 1.497(2)
C5' C8' 1.532(2)
C5' C9' 1.562(2)
C6' C7' 1.177(3)
C9' N2' 1.465(2)
C9' C10' 1.538(2)
C10' O2' 1.414(2)
C11' Si1' 1.864(2)
C12' Si1' 1.857(2)
C13' C15' 1.530(3)
C13' C14' 1.531(3)
C13' C16' 1.533(3)
C13' Si1' 1.882(2)
C17' C22' 1.383(2)
C17' C18' 1.389(2)
C17' S1' 1.7960(15)
C18' C19' 1.388(2)
C18' N3' 1.464(2)
C19' C20' 1.370(3)
C20' C21' 1.379(3)
C21' C22' 1.390(2)
N2' S1' 1.6071(14)
N3' O6' 1.227(2)
N3' O5' 1.228(2)
O2' Si1' 1.6550(12)
O3' S1' 1.4301(12)
O4' S1' 1.4302(13)

loop_
_geom_hbond_atom_site_label_D
_geom_hbond_atom_site_label_H
_geom_hbond_atom_site_label_A
_geom_hbond_distance_DH
_geom_hbond_distance_HA
_geom_hbond_distance_DA
_geom_hbond_angle_DHA
_geom_hbond_site_symmetry_A
N2 H2 O1' 0.94 1.96 2.8894(17) 172.2 3_445
N2' H2' O1 0.90 1.94 2.8133(18) 163.6 .
